data_4024553
loop_
_publ_author_name
'David Cruz Cruz'
'Francisco Yuste'
'M. Rosario Mart\'in'
'Amelia Tito'
'Jos\'e L. Garc\'ia Ruano'

_publ_section_title
;
1,3-Dipolar Cycloaddition of Diazoalkanes to
(S)-(+)-3-[(4-Methylphenyl)sulfinyl]-5,6-dihydropyran-2-one. Synthesis of
Optically Pure Cyclopropanes by Denitrogenation of Sulfinyl and Sulfonyl
Pyrazolines
;
_journal_name_full 'Journal of Organic Chemistry'
_journal_page_first 3820
_journal_page_last 3826
_journal_paper_doi 10.1021/jo900525s
_journal_volume 74
_journal_year 2009
_chemical_absolute_configuration ad
_chemical_formula_moiety 'C13 H14 O3 S'
_chemical_formula_sum 'C13 H14 O3 S'
_chemical_formula_weight 250.30
_chemical_name_systematic
; 
 ? 
;
_space_group_IT_number 19
_symmetry_cell_setting orthorhombic
_symmetry_space_group_name_Hall 'P 2ac 2ab'
_symmetry_space_group_name_H-M 'P 21 21 21'
_atom_sites_solution_hydrogens geom
_atom_sites_solution_primary direct
_atom_sites_solution_secondary difmap
_audit_creation_method SHELXL-97
_cell_angle_alpha 90.00
_cell_angle_beta 90.00
_cell_angle_gamma 90.00
_cell_formula_units_Z 4
_cell_length_a 10.0832(15)
_cell_length_b 10.5900(16)
_cell_length_c 11.4835(17)
_cell_measurement_reflns_used 4396
_cell_measurement_temperature 298(2)
_cell_measurement_theta_max 23.52
_cell_measurement_theta_min 2.62
_cell_volume 1226.2(3)
_computing_cell_refinement 'SMART V 5.625 (Bruker, 1999)'
_computing_data_collection 'SMART V 5.625 (Bruker, 1999)'
_computing_data_reduction 'SAINT V 6.23C (Bruker, 1999)'
_computing_molecular_graphics 'SHELXTL V 6.12 (Sheldrick, 2000)'
_computing_publication_material 'SHELXTL V 6.12 (Sheldrick, 2000)'
_computing_structure_refinement 'SHELXTL V 6.12 (Sheldrick, 2000)'
_computing_structure_solution 'SHELXTL V 6.12 (Sheldrick, 2000)'
_diffrn_ambient_temperature 298(2)
_diffrn_detector_area_resol_mean 0.661
_diffrn_measured_fraction_theta_full 0.992
_diffrn_measured_fraction_theta_max 0.992
_diffrn_measurement_device_type 'Bruker Smart Apex CCD diffractometer'
_diffrn_measurement_method \w-scans
_diffrn_radiation_monochromator graphite
_diffrn_radiation_source 'fine-focus sealed tube'
_diffrn_radiation_type MoK\a
_diffrn_radiation_wavelength 0.71073
_diffrn_reflns_av_R_equivalents 0.0346
_diffrn_reflns_av_sigmaI/netI 0.0307
_diffrn_reflns_limit_h_max 12
_diffrn_reflns_limit_h_min -12
_diffrn_reflns_limit_k_max 12
_diffrn_reflns_limit_k_min -12
_diffrn_reflns_limit_l_max 13
_diffrn_reflns_limit_l_min -13
_diffrn_reflns_number 10087
_diffrn_reflns_theta_full 25.34
_diffrn_reflns_theta_max 25.34
_diffrn_reflns_theta_min 2.62
_diffrn_standards_decay_% 0
_exptl_absorpt_coefficient_mu 0.257
_exptl_absorpt_correction_T_max 0.9630
_exptl_absorpt_correction_T_min 0.9226
_exptl_absorpt_correction_type analytical
_exptl_absorpt_process_details '(Sheldrick, 2000)'
_exptl_crystal_colour colorless
_exptl_crystal_density_diffrn 1.356
_exptl_crystal_density_method 'not measured'
_exptl_crystal_description prism
_exptl_crystal_F_000 528
_exptl_crystal_size_max 0.362
_exptl_crystal_size_mid 0.194
_exptl_crystal_size_min 0.156
_refine_diff_density_max 0.239
_refine_diff_density_min -0.120
_refine_diff_density_rms 0.030
_refine_ls_abs_structure_details 'Flack H D (1983), Acta Cryst. A39, 876-881'
_refine_ls_abs_structure_Flack 0.02(8)
_refine_ls_extinction_method none
_refine_ls_goodness_of_fit_ref 0.917
_refine_ls_hydrogen_treatment noref
_refine_ls_matrix_type full
_refine_ls_number_parameters 155
_refine_ls_number_reflns 2238
_refine_ls_number_restraints 0
_refine_ls_restrained_S_all 0.917
_refine_ls_R_factor_all 0.0486
_refine_ls_R_factor_gt 0.0379
_refine_ls_shift/su_max 0.000
_refine_ls_shift/su_mean 0.000
_refine_ls_structure_factor_coef Fsqd
_refine_ls_weighting_details 'calc w=1/[\s^2^(Fo^2^)+(0.0419P)^2^] where P=(Fo^2^+2Fc^2^)/3'
_refine_ls_weighting_scheme calc
_refine_ls_wR_factor_gt 0.0740
_refine_ls_wR_factor_ref 0.0774
_reflns_number_gt 1742
_reflns_number_total 2238
_reflns_threshold_expression >2sigma(I)
_cod_data_source_file jo900525s_si_002.cif
_cod_data_source_block Compound_8
_cod_depositor_comments
;
The following automatic conversions were performed:
'_symmetry_cell_setting' value 'Orthorhombic' changed to 'orthorhombic'
according to '/home/saulius/struct/CIF-dictionaries/cif_core.dic'
dictionary named 'cif_core.dic' version 2.4.1 from 2010-06-29.

Automatic conversion script
Id: cif_fix_enum 1527 2010-12-29 10:47:43Z saulius 
;
_cod_database_code 4024553

loop_
_symmetry_equiv_pos_as_xyz
'x, y, z'
'-x+1/2, -y, z+1/2'
'-x, y+1/2, -z+1/2'
'x+1/2, -y+1/2, -z'

loop_
_atom_site_label
_atom_site_type_symbol
_atom_site_fract_x
_atom_site_fract_y
_atom_site_fract_z
_atom_site_U_iso_or_equiv
_atom_site_adp_type
_atom_site_occupancy
_atom_site_symmetry_multiplicity
_atom_site_calc_flag
_atom_site_refinement_flags
_atom_site_disorder_assembly
_atom_site_disorder_group
S1 S 0.43544(6) 0.30317(6) 0.24510(5) 0.0753(2) Uani 1 1 d . . .
O1 O 0.57408(15) 0.34457(17) 0.22303(16) 0.0977(6) Uani 1 1 d . . .
C1 C 0.4008(2) 0.1862(2) 0.13342(17) 0.0607(5) Uani 1 1 d . . .
O2 O 0.20047(17) 0.14687(15) 0.23077(17) 0.0941(6) Uani 1 1 d . . .
C2 C 0.2674(2) 0.1306(2) 0.1458(2) 0.0680(6) Uani 1 1 d . . .
O3 O 0.21559(16) 0.06634(17) 0.05733(17) 0.0849(5) Uani 1 1 d . . .
C4 C 0.2925(3) 0.0441(3) -0.0477(3) 0.0940(8) Uani 1 1 d . . .
H4A H 0.2329 0.0220 -0.1108 0.113 Uiso 1 1 calc R . .
H4B H 0.3519 -0.0266 -0.0350 0.113 Uiso 1 1 calc R . .
C5 C 0.3717(2) 0.1574(2) -0.0819(2) 0.0821(8) Uani 1 1 d . . .
H5A H 0.4251 0.1370 -0.1496 0.098 Uiso 1 1 calc R . .
H5B H 0.3119 0.2253 -0.1032 0.098 Uiso 1 1 calc R . .
C6 C 0.4601(2) 0.2010(2) 0.01405(19) 0.0669(6) Uani 1 1 d . . .
H6 H 0.5108 0.2784 -0.0002 0.080 Uiso 1 1 calc R . .
C7 C 0.5193(2) 0.1089(3) 0.0953(2) 0.0803(7) Uani 1 1 d . . .
H7A H 0.6048 0.1294 0.1291 0.096 Uiso 1 1 calc R . .
H7B H 0.5054 0.0199 0.0795 0.096 Uiso 1 1 calc R . .
C8 C 0.3309(2) 0.4274(2) 0.19303(17) 0.0587(5) Uani 1 1 d . . .
C9 C 0.2098(2) 0.4478(2) 0.2445(2) 0.0654(6) Uani 1 1 d . . .
H9 H 0.1791 0.3922 0.3011 0.078 Uiso 1 1 calc R . .
C10 C 0.1335(2) 0.5503(2) 0.2127(2) 0.0674(6) Uani 1 1 d . . .
H10 H 0.0516 0.5628 0.2481 0.081 Uiso 1 1 calc R . .
C11 C 0.1767(2) 0.6345(2) 0.12919(18) 0.0633(6) Uani 1 1 d . . .
C12 C 0.2996(2) 0.6125(2) 0.0791(2) 0.0738(6) Uani 1 1 d . . .
H12 H 0.3309 0.6680 0.0226 0.089 Uiso 1 1 calc R . .
C13 C 0.3762(2) 0.5115(2) 0.1104(2) 0.0711(6) Uani 1 1 d . . .
H13 H 0.4587 0.4995 0.0760 0.085 Uiso 1 1 calc R . .
C14 C 0.0965(3) 0.7474(2) 0.0960(2) 0.0909(8) Uani 1 1 d . . .
H14A H 0.0079 0.7383 0.1256 0.136 Uiso 1 1 calc R . .
H14B H 0.0937 0.7546 0.0127 0.136 Uiso 1 1 calc R . .
H14C H 0.1362 0.8219 0.1284 0.136 Uiso 1 1 calc R . .

loop_
_atom_site_aniso_label
_atom_site_aniso_U_11
_atom_site_aniso_U_22
_atom_site_aniso_U_33
_atom_site_aniso_U_23
_atom_site_aniso_U_13
_atom_site_aniso_U_12
S1 0.0746(4) 0.0896(4) 0.0617(3) 0.0063(3) -0.0081(3) 0.0055(3)
O1 0.0649(10) 0.1112(13) 0.1168(14) -0.0043(11) -0.0251(10) 0.0026(9)
C1 0.0549(12) 0.0675(13) 0.0596(13) 0.0128(11) 0.0021(10) 0.0061(11)
O2 0.0977(12) 0.0860(11) 0.0986(13) 0.0086(10) 0.0448(11) -0.0082(9)
C2 0.0735(15) 0.0527(12) 0.0779(16) 0.0127(12) 0.0117(14) 0.0065(12)
O3 0.0707(11) 0.0767(10) 0.1072(14) -0.0066(11) 0.0069(10) -0.0058(9)
C4 0.091(2) 0.092(2) 0.098(2) -0.0180(17) -0.0080(17) 0.0196(16)
C5 0.0880(17) 0.094(2) 0.0638(14) 0.0016(14) 0.0062(13) 0.0255(15)
C6 0.0575(13) 0.0744(14) 0.0688(14) 0.0122(13) 0.0125(11) 0.0120(12)
C7 0.0639(14) 0.0895(18) 0.0874(17) 0.0128(15) -0.0010(13) 0.0205(13)
C8 0.0564(13) 0.0674(13) 0.0524(11) -0.0040(11) -0.0015(10) -0.0071(11)
C9 0.0674(14) 0.0662(13) 0.0626(13) 0.0012(13) 0.0081(13) -0.0127(11)
C10 0.0582(13) 0.0705(14) 0.0735(15) -0.0134(13) 0.0086(11) -0.0077(12)
C11 0.0660(14) 0.0644(13) 0.0596(13) -0.0123(11) -0.0047(12) -0.0031(12)
C12 0.0824(17) 0.0746(16) 0.0643(14) 0.0089(12) 0.0116(13) -0.0038(14)
C13 0.0591(13) 0.0793(16) 0.0748(16) 0.0025(13) 0.0134(12) -0.0028(13)
C14 0.102(2) 0.0816(17) 0.0885(18) -0.0048(14) -0.0007(17) 0.0190(16)

loop_
_atom_type_symbol
_atom_type_description
_atom_type_scat_dispersion_real
_atom_type_scat_dispersion_imag
_atom_type_scat_source
C C 0.0033 0.0016 'International Tables Vol C Tables 4.2.6.8 and 6.1.1.4'
H H 0.0000 0.0000 'International Tables Vol C Tables 4.2.6.8 and 6.1.1.4'
O O 0.0106 0.0060 'International Tables Vol C Tables 4.2.6.8 and 6.1.1.4'
S S 0.1246 0.1234 'International Tables Vol C Tables 4.2.6.8 and 6.1.1.4'

loop_
_geom_angle_atom_site_label_1
_geom_angle_atom_site_label_2
_geom_angle_atom_site_label_3
_geom_angle
_geom_angle_site_symmetry_1
_geom_angle_site_symmetry_3
_geom_angle_publ_flag
O1 S1 C8 106.28(10) . . ?
O1 S1 C1 105.17(10) . . ?
C8 S1 C1 98.74(9) . . ?
C2 C1 C6 119.48(19) . . ?
C2 C1 C7 122.2(2) . . ?
C6 C1 C7 58.56(14) . . ?
C2 C1 S1 112.31(16) . . ?
C6 C1 S1 119.73(16) . . ?
C7 C1 S1 114.88(15) . . ?
O2 C2 O3 118.3(2) . . ?
O2 C2 C1 122.3(2) . . ?
O3 C2 C1 119.3(2) . . ?
C2 O3 C4 120.48(19) . . ?
O3 C4 C5 111.9(2) . . ?
C6 C5 C4 112.0(2) . . ?
C7 C6 C5 120.3(2) . . ?
C7 C6 C1 61.05(15) . . ?
C5 C6 C1 113.82(18) . . ?
C6 C7 C1 60.39(13) . . ?
C9 C8 C13 119.2(2) . . ?
C9 C8 S1 119.73(17) . . ?
C13 C8 S1 120.65(17) . . ?
C8 C9 C10 120.4(2) . . ?
C9 C10 C11 121.1(2) . . ?
C10 C11 C12 117.5(2) . . ?
C10 C11 C14 121.6(2) . . ?
C12 C11 C14 120.9(2) . . ?
C13 C12 C11 121.8(2) . . ?
C12 C13 C8 119.9(2) . . ?

loop_
_geom_bond_atom_site_label_1
_geom_bond_atom_site_label_2
_geom_bond_distance
_geom_bond_site_symmetry_2
_geom_bond_publ_flag
S1 O1 1.4869(17) . ?
S1 C8 1.789(2) . ?
S1 C1 1.817(2) . ?
C1 C2 1.474(3) . ?
C1 C6 1.504(3) . ?
C1 C7 1.514(3) . ?
O2 C2 1.199(3) . ?
C2 O3 1.330(3) . ?
O3 C4 1.453(3) . ?
C4 C5 1.494(4) . ?
C5 C6 1.490(3) . ?
C6 C7 1.476(3) . ?
C8 C9 1.373(3) . ?
C8 C13 1.379(3) . ?
C9 C10 1.379(3) . ?
C10 C11 1.379(3) . ?
C11 C12 1.386(3) . ?
C11 C14 1.493(3) . ?
C12 C13 1.367(3) . ?
